data_1535013
loop_
_publ_author_name
'Hanauer, T.'
'Kraus, F.'
'Korber, N.'

_publ_section_title
;
 Synthesis and Crystal Structure of
 Tetraamminelithium-Rubidiumtriselenide, Li (N H3)4 Rb Se3 and
 Pentaamminesodium-Rubidiumtriselenide-Ammonia (1/3), Na (N H3)5 Rb Se3 *
 3(N H3)
;
_journal_name_full
;
Monatshefte fuer Chemie und verwandte Teile anderer Wissenschaften (109,1978-)
;
_journal_page_first 119
_journal_page_last 125
_journal_volume 136
_journal_year 2005
_chemical_formula_sum 'H12 Li N4 Rb Se3'
_chemical_name_systematic 'Li (N H3)4 Rb Se3'
_space_group_IT_number 15
_symmetry_space_group_name_Hall '-C 2yc'
_symmetry_space_group_name_H-M 'C 1 2/c 1'
_cell_angle_alpha 90
_cell_angle_beta 112.92
_cell_angle_gamma 90
_cell_formula_units_Z 8
_cell_length_a 19.924
_cell_length_b 5.9664
_cell_length_c 20.476
_cell_volume 2241.904
_citation_journal_id_ASTM MOCMB7
_cod_data_source_file Hanauer_MOCMB7_2005_1414.cif
_cod_data_source_block H12Li1N4Rb1Se3
_cod_original_formula_sum 'H12 Li1 N4 Rb1 Se3'
_cod_database_code 1535013

loop_
_symmetry_equiv_pos_as_xyz
x,y,z
-x,y,-z+1/2
-x,-y,-z
x,-y,z-1/2
x+1/2,y+1/2,z
-x+1/2,y+1/2,-z+1/2
-x+1/2,-y+1/2,-z
x+1/2,-y+1/2,z-1/2

loop_
_atom_site_label
_atom_site_type_symbol
_atom_site_fract_x
_atom_site_fract_y
_atom_site_fract_z
_atom_site_occupancy
_atom_site_U_iso_or_equiv
H8 H+1 0.015 0.879 0.1618 1 0.0
Se2 Se 0.21796 0.48385 0.35558 1 0.0
N2 N-3 0.4087 0.4781 0.4557 1 0.0
H5 H+1 0.4514 0.4024 0.4666 1 0.0
H9 H+1 -0.0379 1.0194 0.1784 1 0.0
Li1 Li+1 0.401 0.5936 0.5494 1 0.0
Rb1 Rb+1 0.18851 0.98122 0.26001 1 0.0
H11 H+1 -0.1111 1.515 -0.0017 1 0.0
H10 H+1 -0.0431 1.5192 0.0635 1 0.0
H4 H+1 0.3707 0.385 0.4326 1 0.0
Se3 Se 0.09692 0.48254 0.27061 1 0.0
H12 H+1 -0.1149 1.4942 0.0691 1 0.0
Se1 Se 0.10987 1.47601 0.16073 1 0.0
N3 N-3 -0.0177 0.9932 0.1462 1 0.0
N1 N-3 0.30017 0.5144 0.5484 1 0.0
H6 H+1 0.4075 0.5969 0.4274 1 0.0
H2 H+1 0.3033 0.3854 0.5731 1 0.0
H3 H+1 0.268 0.4954 0.5028 1 0.0
H7 H+1 0.0054 1.1191 0.1408 1 0.0
N4 N-3 -0.0909 1.56 0.0444 1 0.0
H1 H+1 0.2845 0.6275 0.5688 1 0.0
